data_7210222
loop_
_publ_author_name
'Xiong, Zhifang'
'Shi, Bingbing'
'Li, Li'
'Zhu, Yanyan'
'Li, Gang'

_publ_section_title
;
 Construction of transition-metal coordination polymers using
 multifunctional imidazole dicarboxylates as spacers
;
_journal_issue 24
_journal_name_full CrystEngComm
_journal_page_first 4885
_journal_paper_doi 10.1039/c3ce40511g
_journal_volume 15
_journal_year 2013
_chemical_formula_moiety 'C24 H26 Mn3 N4 O16, 2(H2 O)'
_chemical_formula_sum 'C24 H30 Mn3 N4 O18'
_chemical_formula_weight 827.34
_chemical_name_systematic
;
?
;
_space_group_IT_number 148
_symmetry_cell_setting trigonal
_symmetry_space_group_name_Hall '-R 3'
_symmetry_space_group_name_H-M 'R -3 :H'
_atom_sites_solution_hydrogens geom
_atom_sites_solution_primary direct
_atom_sites_solution_secondary difmap
_audit_creation_method SHELXL-97
_cell_angle_alpha 90.00
_cell_angle_beta 90.00
_cell_angle_gamma 120.00
_cell_formula_units_Z 9
_cell_length_a 25.1437(13)
_cell_length_b 25.1437(13)
_cell_length_c 14.5663(15)
_cell_measurement_reflns_used 2876
_cell_measurement_temperature 298(2)
_cell_measurement_theta_max 25.08
_cell_measurement_theta_min 2.37
_cell_volume 7975.1(10)
_computing_cell_refinement 'SAINT (Bruker, 2008)'
_computing_data_collection 'APEX2 (Bruker, 2008)'
_computing_data_reduction 'SAINT (Bruker, 2008)'
_computing_molecular_graphics 'DIAMOND (Brandenburg & Berndt, 1999)'
_computing_publication_material 'SHELXL97 (Sheldrick, 2008)'
_computing_structure_refinement 'SHELXL97 (Sheldrick, 2008)'
_computing_structure_solution 'SHELXS97 (Sheldrick, 2008)'
_diffrn_ambient_temperature 298(2)
_diffrn_measured_fraction_theta_full 1.000
_diffrn_measured_fraction_theta_max 1.000
_diffrn_measurement_device_type 'Bruker APEXII CCD area-detector'
_diffrn_measurement_method '\f and \w'
_diffrn_radiation_monochromator graphite
_diffrn_radiation_source 'fine-focus sealed tube'
_diffrn_radiation_type MoK\a
_diffrn_radiation_wavelength 0.71073
_diffrn_reflns_av_R_equivalents 0.0787
_diffrn_reflns_av_sigmaI/netI 0.0754
_diffrn_reflns_limit_h_max 29
_diffrn_reflns_limit_h_min -21
_diffrn_reflns_limit_k_max 24
_diffrn_reflns_limit_k_min -29
_diffrn_reflns_limit_l_max 17
_diffrn_reflns_limit_l_min -17
_diffrn_reflns_number 13659
_diffrn_reflns_theta_full 25.01
_diffrn_reflns_theta_max 25.01
_diffrn_reflns_theta_min 1.62
_exptl_absorpt_coefficient_mu 1.131
_exptl_absorpt_correction_T_max 0.7425
_exptl_absorpt_correction_T_min 0.7207
_exptl_absorpt_correction_type multi-scan
_exptl_absorpt_process_details SADABS
_exptl_crystal_colour colourless
_exptl_crystal_density_diffrn 1.550
_exptl_crystal_density_method 'not measured'
_exptl_crystal_description block
_exptl_crystal_F_000 3789
_exptl_crystal_size_max 0.31
_exptl_crystal_size_mid 0.30
_exptl_crystal_size_min 0.28
_platon_squeeze_details
;
?
;
_refine_diff_density_max 0.652
_refine_diff_density_min -1.875
_refine_diff_density_rms 0.137
_refine_ls_extinction_method none
_refine_ls_goodness_of_fit_ref 1.100
_refine_ls_hydrogen_treatment constr
_refine_ls_matrix_type full
_refine_ls_number_parameters 218
_refine_ls_number_reflns 3128
_refine_ls_number_restraints 0
_refine_ls_restrained_S_all 1.100
_refine_ls_R_factor_all 0.1137
_refine_ls_R_factor_gt 0.0808
_refine_ls_shift/su_max 0.001
_refine_ls_shift/su_mean 0.000
_refine_ls_structure_factor_coef Fsqd
_refine_ls_weighting_details 'calc w=1/[\s^2^(Fo^2^)+(0.1498P)^2^+6.3731P] where P=(Fo^2^+2Fc^2^)/3'
_refine_ls_weighting_scheme calc
_refine_ls_wR_factor_gt 0.2299
_refine_ls_wR_factor_ref 0.2531
_reflns_number_gt 2034
_reflns_number_total 3128
_reflns_threshold_expression I>2sigma(I)
_cod_data_source_file c3ce40511g.txt
_cod_data_source_block a
_cod_original_sg_symbol_H-M 'R -3'
_cod_database_code 7210222

loop_
_symmetry_equiv_pos_as_xyz
'x, y, z'
'-y, x-y, z'
'-x+y, -x, z'
'x+2/3, y+1/3, z+1/3'
'-y+2/3, x-y+1/3, z+1/3'
'-x+y+2/3, -x+1/3, z+1/3'
'x+1/3, y+2/3, z+2/3'
'-y+1/3, x-y+2/3, z+2/3'
'-x+y+1/3, -x+2/3, z+2/3'
'-x, -y, -z'
'y, -x+y, -z'
'x-y, x, -z'
'-x+2/3, -y+1/3, -z+1/3'
'y+2/3, -x+y+1/3, -z+1/3'
'x-y+2/3, x+1/3, -z+1/3'
'-x+1/3, -y+2/3, -z+2/3'
'y+1/3, -x+y+2/3, -z+2/3'
'x-y+1/3, x+2/3, -z+2/3'

loop_
_atom_site_label
_atom_site_type_symbol
_atom_site_fract_x
_atom_site_fract_y
_atom_site_fract_z
_atom_site_U_iso_or_equiv
_atom_site_adp_type
_atom_site_occupancy
_atom_site_symmetry_multiplicity
_atom_site_calc_flag
_atom_site_refinement_flags
Mn1 Mn 0.8333 0.6667 0.1667 0.0648(7) Uani 1 2 d S
Mn2 Mn 0.92276(4) 0.60176(5) -0.18663(7) 0.0253(4) Uani 1 1 d .
C1 C 0.8788(3) 0.6254(4) -0.0096(5) 0.0377(18) Uani 1 1 d .
C2 C 0.8252(3) 0.6066(3) -0.0713(5) 0.0328(17) Uani 1 1 d .
C3 C 0.7678(3) 0.5999(4) -0.0625(5) 0.0345(17) Uani 1 1 d .
C4 C 0.7335(4) 0.6075(4) 0.0153(5) 0.0398(19) Uani 1 1 d .
C5 C 0.7772(3) 0.5742(3) -0.1994(5) 0.0334(17) Uani 1 1 d .
C6 C 0.7616(3) 0.5512(4) -0.2953(5) 0.0340(17) Uani 1 1 d .
C7 C 0.7043(4) 0.5016(4) -0.3139(5) 0.045(2) Uani 1 1 d .
H7 H 0.6752 0.4833 -0.2677 0.054 Uiso 1 1 calc R
C8 C 0.6912(4) 0.4798(4) -0.4040(6) 0.057(2) Uani 1 1 d .
C9 C 0.7334(4) 0.5070(4) -0.4734(6) 0.055(2) Uani 1 1 d .
H9 H 0.7237 0.4926 -0.5334 0.066 Uiso 1 1 calc R
C10 C 0.7894(4) 0.5550(4) -0.4530(5) 0.051(2) Uani 1 1 d .
H10 H 0.8182 0.5731 -0.4997 0.062 Uiso 1 1 calc R
C11 C 0.8054(4) 0.5783(4) -0.3646(5) 0.044(2) Uani 1 1 d .
H11 H 0.8443 0.6112 -0.3519 0.053 Uiso 1 1 calc R
C12 C 0.5998(5) 0.3861(5) -0.3617(8) 0.085(3) Uani 1 1 d .
H12A H 0.6249 0.3707 -0.3368 0.127 Uiso 1 1 calc R
H12B H 0.5639 0.3530 -0.3896 0.127 Uiso 1 1 calc R
H12C H 0.5877 0.4038 -0.3134 0.127 Uiso 1 1 calc R
N1 N 0.8313(2) 0.5899(3) -0.1588(4) 0.0273(13) Uani 1 1 d .
N2 N 0.7371(2) 0.5792(3) -0.1440(3) 0.0288(13) Uani 1 1 d .
O1 O 0.9232(2) 0.6217(3) -0.0423(3) 0.0403(13) Uani 1 1 d .
O2 O 0.8813(3) 0.6453(3) 0.0694(4) 0.0613(18) Uani 1 1 d .
O3 O 0.7532(3) 0.6160(3) 0.0953(4) 0.064(2) Uani 1 1 d .
O4 O 0.6820(2) 0.6018(2) -0.0038(3) 0.0362(12) Uani 1 1 d .
O5 O 0.6331(3) 0.4306(4) -0.4274(5) 0.084 Uani 1 1 d .
O6 O 0.9475(3) 0.6949(3) -0.2374(4) 0.0562(16) Uani 1 1 d .
H6A H 0.9849 0.7133 -0.2206 0.084 Uiso 1 1 d R
H6B H 0.9433 0.6805 -0.2914 0.084 Uiso 1 1 d R
O7 O 1.0245(3) 0.6477(3) -0.1695(4) 0.0655(19) Uani 1 1 d .
H7A H 1.0457 0.6458 -0.2135 0.098 Uiso 1 1 d R
H7B H 1.0296 0.6285 -0.1255 0.098 Uiso 1 1 d R
O8 O 0.8087(4) 0.5806(5) 0.2403(6) 0.115(3) Uani 1 1 d .
H8A H 0.8348 0.5744 0.2706 0.173 Uiso 1 1 d R
H8B H 0.7714 0.5516 0.2535 0.173 Uiso 1 1 d R
O1W O 0.9044(4) 0.5752(5) 0.3166(6) 0.125(4) Uani 1 1 d .
H1A H 0.9379 0.6003 0.2893 0.188 Uiso 1 1 d R
H1B H 0.9136 0.5528 0.3511 0.188 Uiso 1 1 d R

loop_
_atom_site_aniso_label
_atom_site_aniso_U_11
_atom_site_aniso_U_22
_atom_site_aniso_U_33
_atom_site_aniso_U_23
_atom_site_aniso_U_13
_atom_site_aniso_U_12
Mn1 0.0515(13) 0.124(2) 0.0364(11) -0.0322(11) -0.0145(9) 0.0574(13)
Mn2 0.0268(6) 0.0285(6) 0.0238(6) -0.0023(4) 0.0022(4) 0.0162(5)
C1 0.037(4) 0.055(5) 0.028(4) -0.009(3) -0.006(3) 0.028(4)
C2 0.034(4) 0.048(4) 0.026(4) -0.008(3) -0.004(3) 0.028(4)
C3 0.033(4) 0.053(5) 0.025(4) -0.009(3) -0.003(3) 0.027(4)
C4 0.038(4) 0.058(5) 0.029(4) -0.013(4) -0.003(3) 0.028(4)
C5 0.037(4) 0.046(4) 0.028(4) -0.008(3) -0.005(3) 0.029(4)
C6 0.039(4) 0.052(5) 0.027(4) -0.010(3) -0.007(3) 0.035(4)
C7 0.044(5) 0.058(5) 0.036(4) -0.013(4) -0.004(4) 0.028(4)
C8 0.055(6) 0.062(6) 0.046(5) -0.016(4) -0.012(4) 0.025(5)
C9 0.060(6) 0.067(6) 0.038(5) -0.019(4) -0.007(4) 0.031(5)
C10 0.054(5) 0.072(6) 0.032(4) -0.009(4) 0.001(4) 0.033(5)
C11 0.045(5) 0.059(5) 0.033(4) -0.005(4) -0.008(4) 0.030(4)
C12 0.073(7) 0.072(8) 0.087(8) -0.023(7) -0.017(6) 0.020(6)
N1 0.029(3) 0.032(3) 0.025(3) -0.004(2) -0.002(2) 0.018(3)
N2 0.022(3) 0.042(4) 0.021(3) -0.006(2) -0.002(2) 0.015(3)
O1 0.035(3) 0.072(4) 0.028(3) -0.015(3) -0.005(2) 0.037(3)
O2 0.044(3) 0.110(5) 0.041(3) -0.033(3) -0.013(3) 0.047(4)
O3 0.041(3) 0.120(6) 0.039(4) -0.029(4) -0.011(3) 0.045(4)
O4 0.030(3) 0.062(3) 0.030(3) -0.012(2) -0.005(2) 0.033(3)
O5 0.071 0.090 0.063 -0.024 -0.017 0.019
O6 0.059(4) 0.051(4) 0.067(4) 0.015(3) 0.019(3) 0.034(3)
O7 0.040(3) 0.105(5) 0.046(4) -0.024(4) -0.006(3) 0.032(4)
O8 0.104(7) 0.136(8) 0.106(7) 0.019(6) -0.010(6) 0.060(6)
O1W 0.096(7) 0.133(8) 0.115(9) -0.009(6) -0.006(6) 0.033(6)

loop_
_atom_type_symbol
_atom_type_description
_atom_type_scat_dispersion_real
_atom_type_scat_dispersion_imag
_atom_type_scat_source
C C 0.0033 0.0016 'International Tables Vol C Tables 4.2.6.8 and 6.1.1.4'
H H 0.0000 0.0000 'International Tables Vol C Tables 4.2.6.8 and 6.1.1.4'
N N 0.0061 0.0033 'International Tables Vol C Tables 4.2.6.8 and 6.1.1.4'
O O 0.0106 0.0060 'International Tables Vol C Tables 4.2.6.8 and 6.1.1.4'
Mn Mn 0.3368 0.7283 'International Tables Vol C Tables 4.2.6.8 and 6.1.1.4'

loop_
_geom_angle_atom_site_label_1
_geom_angle_atom_site_label_2
_geom_angle_atom_site_label_3
_geom_angle
_geom_angle_site_symmetry_1
_geom_angle_site_symmetry_3
O3 Mn1 O3 179.997(1) 13_665 .
O3 Mn1 O2 89.4(2) 13_665 .
O3 Mn1 O2 90.6(2) . .
O3 Mn1 O2 90.6(2) 13_665 13_665
O3 Mn1 O2 89.4(2) . 13_665
O2 Mn1 O2 180.0(3) . 13_665
O3 Mn1 O8 94.0(3) 13_665 .
O3 Mn1 O8 86.0(3) . .
O2 Mn1 O8 89.6(3) . .
O2 Mn1 O8 90.4(3) 13_665 .
O3 Mn1 O8 86.0(3) 13_665 13_665
O3 Mn1 O8 94.0(3) . 13_665
O2 Mn1 O8 90.4(3) . 13_665
O2 Mn1 O8 89.6(3) 13_665 13_665
O8 Mn1 O8 179.997(1) . 13_665
O1 Mn2 O4 172.50(19) . 17_554
O1 Mn2 N1 74.67(18) . .
O4 Mn2 N1 112.7(2) 17_554 .
O1 Mn2 N2 104.3(2) . 17_554
O4 Mn2 N2 75.36(18) 17_554 17_554
N1 Mn2 N2 107.3(2) . 17_554
O1 Mn2 O6 96.5(2) . .
O4 Mn2 O6 83.0(2) 17_554 .
N1 Mn2 O6 85.8(2) . .
N2 Mn2 O6 157.7(2) 17_554 .
O1 Mn2 O7 84.3(2) . .
O4 Mn2 O7 88.3(2) 17_554 .
N1 Mn2 O7 153.8(2) . .
N2 Mn2 O7 92.7(2) 17_554 .
O6 Mn2 O7 81.2(2) . .
O2 C1 O1 120.8(6) . .
O2 C1 C2 122.9(6) . .
O1 C1 C2 116.3(6) . .
C3 C2 N1 108.6(6) . .
C3 C2 C1 135.4(6) . .
N1 C2 C1 115.9(6) . .
N2 C3 C2 109.0(6) . .
N2 C3 C4 117.0(6) . .
C2 C3 C4 134.0(6) . .
O3 C4 O4 121.7(7) . .
O3 C4 C3 121.8(7) . .
O4 C4 C3 116.4(6) . .
N2 C5 N1 113.7(6) . .
N2 C5 C6 122.4(6) . .
N1 C5 C6 123.9(6) . .
C7 C6 C11 120.7(7) . .
C7 C6 C5 119.3(7) . .
C11 C6 C5 120.0(7) . .
C6 C7 C8 118.3(8) . .
C6 C7 H7 120.8 . .
C8 C7 H7 120.8 . .
C9 C8 C7 121.6(8) . .
C9 C8 O5 117.6(8) . .
C7 C8 O5 120.7(9) . .
C10 C9 C8 118.8(8) . .
C10 C9 H9 120.6 . .
C8 C9 H9 120.6 . .
C9 C10 C11 122.3(8) . .
C9 C10 H10 118.9 . .
C11 C10 H10 118.9 . .
C10 C11 C6 118.3(8) . .
C10 C11 H11 120.8 . .
C6 C11 H11 120.8 . .
O5 C12 H12A 109.5 . .
O5 C12 H12B 109.5 . .
H12A C12 H12B 109.5 . .
O5 C12 H12C 109.5 . .
H12A C12 H12C 109.5 . .
H12B C12 H12C 109.5 . .
C5 N1 C2 104.3(5) . .
C5 N1 Mn2 142.2(5) . .
C2 N1 Mn2 113.4(4) . .
C5 N2 C3 104.4(5) . .
C5 N2 Mn2 142.1(4) . 18_544
C3 N2 Mn2 110.8(4) . 18_544
C1 O1 Mn2 119.0(4) . .
C1 O2 Mn1 144.0(5) . .
C4 O3 Mn1 140.0(6) . .
C4 O4 Mn2 117.8(4) . 18_544
C12 O5 C8 119.0(8) . .
Mn2 O6 H6A 97.4 . .
Mn2 O6 H6B 87.2 . .
H6A O6 H6B 111.6 . .
Mn2 O7 H7A 118.2 . .
Mn2 O7 H7B 104.5 . .
H7A O7 H7B 105.0 . .
Mn1 O8 H8A 123.7 . .
Mn1 O8 H8B 125.6 . .
H8A O8 H8B 109.4 . .
H1A O1W H1B 105.3 . .

loop_
_geom_bond_atom_site_label_1
_geom_bond_atom_site_label_2
_geom_bond_distance
_geom_bond_site_symmetry_2
Mn1 O3 2.049(6) 13_665
Mn1 O3 2.049(6) .
Mn1 O2 2.096(5) .
Mn1 O2 2.096(5) 13_665
Mn1 O8 2.209(9) .
Mn1 O8 2.209(9) 13_665
Mn2 O1 2.161(5) .
Mn2 O4 2.168(5) 17_554
Mn2 N1 2.204(5) .
Mn2 N2 2.221(5) 17_554
Mn2 O6 2.227(5) .
Mn2 O7 2.233(6) .
C1 O2 1.244(8) .
C1 O1 1.258(8) .
C1 C2 1.486(9) .
C2 C3 1.372(10) .
C2 N1 1.374(8) .
C3 N2 1.370(8) .
C3 C4 1.494(10) .
C4 O3 1.242(8) .
C4 O4 1.260(9) .
C5 N2 1.345(8) .
C5 N1 1.348(8) .
C5 C6 1.487(9) .
C6 C7 1.380(11) .
C6 C11 1.395(11) .
C7 C8 1.396(11) .
C7 H7 0.9300 .
C8 C9 1.376(12) .
C8 O5 1.405(11) .
C9 C10 1.352(12) .
C9 H9 0.9300 .
C10 C11 1.387(11) .
C10 H10 0.9300 .
C11 H11 0.9300 .
C12 O5 1.390(13) .
C12 H12A 0.9600 .
C12 H12B 0.9600 .
C12 H12C 0.9600 .
N2 Mn2 2.221(5) 18_544
O4 Mn2 2.168(5) 18_544
O6 H6A 0.8499 .
O6 H6B 0.8500 .
O7 H7A 0.8503 .
O7 H7B 0.8500 .
O8 H8A 0.8669 .
O8 H8B 0.8736 .
O1W H1A 0.8571 .
O1W H1B 0.8672 .

loop_
_geom_hbond_atom_site_label_D
_geom_hbond_atom_site_label_H
_geom_hbond_atom_site_label_A
_geom_hbond_distance_DH
_geom_hbond_distance_HA
_geom_hbond_distance_DA
_geom_hbond_angle_DHA
_geom_hbond_site_symmetry_A
O6 H6A O7 0.85 2.43 2.903(9) 115.8 .
O6 H6A O2 0.85 2.56 3.310(8) 147.5 9_664
O6 H6B O4 0.85 2.34 2.912(7) 125.4 17_554
O7 H7A O1W 0.85 2.23 3.044(11) 160.2 5_654
O7 H7B O4 0.85 2.29 2.805(7) 118.8 12_655
O8 H8A O1W 0.87 1.87 2.716(13) 166.4 .

loop_
_platon_squeeze_void_nr
_platon_squeeze_void_average_x
_platon_squeeze_void_average_y
_platon_squeeze_void_average_z
_platon_squeeze_void_volume
_platon_squeeze_void_count_electrons
1 0.000 0.000 0.000 219.2 28.0
2 0.333 0.667 0.167 81.0 0.7
3 0.667 0.333 0.333 221.2 29.0
4 0.000 0.000 0.500 79.9 0.7
5 0.333 0.667 0.667 221.2 28.9
6 0.667 0.333 0.833 81.0 0.8
